data_7050630
loop_
_publ_author_name
'Chu, Qianli'
'Wang, Zheming'
'Huang, Qichen'
'Yan, Chunhua'
'Zhu, Shizheng'

_publ_section_title
;
 Fluorine-containing donor-acceptor complexes: crystallographic study
 of the interactions between electronegative atoms (N, O, S) and
 halogen atoms (I, Br)
;
_journal_issue 10
_journal_name_full 'New Journal of Chemistry'
_journal_page_first 1522
_journal_paper_doi 10.1039/b305312c
_journal_volume 27
_journal_year 2003
_chemical_formula_sum 'C8 H14 F4 I2 N2'
_chemical_formula_weight 468.01
_chemical_melting_point 400
_chemical_name_systematic
;
?
;
_space_group_IT_number 15
_symmetry_cell_setting monoclinic
_symmetry_space_group_name_Hall '-C 2yc'
_symmetry_space_group_name_H-M 'C 1 2/c 1'
_atom_sites_solution_hydrogens geom
_atom_sites_solution_primary direct
_atom_sites_solution_secondary difmap
_audit_creation_method SHELXL-97
_cell_angle_alpha 90.00
_cell_angle_beta 128.4878(13)
_cell_angle_gamma 90.00
_cell_formula_units_Z 4
_cell_length_a 15.8483(3)
_cell_length_b 10.4899(3)
_cell_length_c 10.7354(3)
_cell_measurement_reflns_used 5529
_cell_measurement_temperature 180(2)
_cell_measurement_theta_max 30.034
_cell_measurement_theta_min 3.395
_cell_volume 1396.98(7)
_computing_cell_refinement 'HKL Scalepack (Otwinowski & Minor, 1997)'
_computing_data_collection 'KappaCCD (Nonius B. V., 1998)'
_computing_data_reduction 'HKL Denzo (Otwinowski & Minor, 1997) & maXus (Mackay et al., 1998)'
_computing_molecular_graphics 'Bruker SHELXTL V5.1 (Sheldrick, 1998)'
_computing_publication_material 'SHELXL-97 (Sheldrick, 1997)'
_computing_structure_refinement 'SHELXL-97 (Sheldrick, 1997)'
_computing_structure_solution 'SHELXS-97 (Sheldrick, 1997)'
_diffrn_ambient_temperature 180(2)
_diffrn_detector_area_resol_mean 0.71
_diffrn_measured_fraction_theta_full 0.991
_diffrn_measured_fraction_theta_max 0.991
_diffrn_measurement_device_type 'NONIUS KappaCCD Diffractometer'
_diffrn_measurement_method CCD
_diffrn_radiation_monochromator graphite
_diffrn_radiation_source 'fine-focus sealed tube'
_diffrn_radiation_type MoK\a
_diffrn_radiation_wavelength 0.71073
_diffrn_reflns_av_R_equivalents 0.0836
_diffrn_reflns_av_sigmaI/netI 0.0444
_diffrn_reflns_limit_h_max 21
_diffrn_reflns_limit_h_min -21
_diffrn_reflns_limit_k_max 14
_diffrn_reflns_limit_k_min -14
_diffrn_reflns_limit_l_max 15
_diffrn_reflns_limit_l_min -15
_diffrn_reflns_number 13549
_diffrn_reflns_theta_full 29.96
_diffrn_reflns_theta_max 29.96
_diffrn_reflns_theta_min 3.81
_exptl_absorpt_coefficient_mu 4.526
_exptl_absorpt_correction_T_max 0.647
_exptl_absorpt_correction_T_min 0.399
_exptl_absorpt_correction_type multi-scan
_exptl_absorpt_process_details
;
multi-scan from symmetry-related measurements
Sortav (Blessing 1995)
;
_exptl_crystal_colour colorless
_exptl_crystal_density_diffrn 2.225
_exptl_crystal_density_method 'not measured'
_exptl_crystal_description column
_exptl_crystal_F_000 872
_exptl_crystal_size_max 0.60
_exptl_crystal_size_mid 0.15
_exptl_crystal_size_min 0.10
_refine_diff_density_max 1.048
_refine_diff_density_min -1.021
_refine_diff_density_rms 0.161
_refine_ls_extinction_coef 0.0109(5)
_refine_ls_extinction_expression Fc^*^=kFc[1+0.001xFc^2^\l^3^/sin(2\q)]^-1/4^
_refine_ls_extinction_method SHELXL
_refine_ls_goodness_of_fit_ref 1.036
_refine_ls_hydrogen_treatment mixed
_refine_ls_matrix_type full
_refine_ls_number_parameters 85
_refine_ls_number_reflns 2011
_refine_ls_number_restraints 0
_refine_ls_restrained_S_all 1.036
_refine_ls_R_factor_all 0.0508
_refine_ls_R_factor_gt 0.0343
_refine_ls_shift/su_max 0.001
_refine_ls_shift/su_mean 0.000
_refine_ls_structure_factor_coef Fsqd
_refine_ls_weighting_details 'calc w=1/[\s^2^(Fo^2^)+(0.0512P)^2^+0.0000P] where P=(Fo^2^+2Fc^2^)/3'
_refine_ls_weighting_scheme calc
_refine_ls_wR_factor_gt 0.0820
_refine_ls_wR_factor_ref 0.0887
_reflns_number_gt 1566
_reflns_number_total 2011
_reflns_threshold_expression >2sigma(I)
_cod_data_source_file b305312c.txt
_cod_data_source_block Comp4
_cod_depositor_comments
;
The following automatic conversions were performed:
'_symmetry_cell_setting' value 'Monoclinic' changed to 'monoclinic'
according to '/home/saulius/struct/CIF-dictionaries/cif_core.dic'
dictionary named 'cif_core.dic' version 2.4.1 from 2010-06-29.

Automatic conversion script
Id: cif_fix_enum 1527 2010-12-29 10:47:43Z saulius 
;
_cod_original_cell_volume 1396.98(6)
_cod_original_sg_symbol_H-M 'C 2/c'
_cod_database_code 7050630

loop_
_symmetry_equiv_pos_as_xyz
'x, y, z'
'-x, y, -z+1/2'
'x+1/2, y+1/2, z'
'-x+1/2, y+1/2, -z+1/2'
'-x, -y, -z'
'x, -y, z-1/2'
'-x+1/2, -y+1/2, -z'
'x+1/2, -y+1/2, z-1/2'

loop_
_atom_site_label
_atom_site_type_symbol
_atom_site_fract_x
_atom_site_fract_y
_atom_site_fract_z
_atom_site_U_iso_or_equiv
_atom_site_adp_type
_atom_site_occupancy
_atom_site_symmetry_multiplicity
_atom_site_calc_flag
_atom_site_refinement_flags
_atom_site_disorder_assembly
_atom_site_disorder_group
I1 I 0.112277(17) 0.67785(2) 0.15128(3) 0.03644(14) Uani 1 1 d . . .
N1 N 0.2817(2) 0.6700(2) 0.1324(4) 0.0263(6) Uani 1 1 d . . .
C1 C 0.3587(3) 0.5866(4) 0.2663(4) 0.0385(8) Uani 1 1 d . . .
H1A H 0.4240 0.5820 0.2785 0.058 Uiso 1 1 calc R . .
H1B H 0.3283 0.5029 0.2464 0.058 Uiso 1 1 calc R . .
H1C H 0.3743 0.6202 0.3618 0.058 Uiso 1 1 calc R . .
C2 C 0.3261(3) 0.7983(3) 0.1559(4) 0.0312(7) Uani 1 1 d . . .
H2A H 0.3924 0.7930 0.1690 0.037 Uiso 1 1 calc R . .
H2B H 0.3432 0.8349 0.2522 0.037 Uiso 1 1 calc R . .
C3 C 0.2474(3) 0.8831(3) 0.0169(4) 0.0308(7) Uani 1 1 d . . .
H3A H 0.1828 0.8926 0.0078 0.037 Uiso 1 1 calc R . .
H3B H 0.2790 0.9669 0.0348 0.037 Uiso 1 1 calc R . .
C5 C -0.0065(6) 0.6399(8) 0.1818(8) 0.0281(14) Uani 0.50 1 d P . .
F1 F -0.1077(2) 0.6776(2) 0.0471(3) 0.0557(8) Uani 1 1 d . . .
C4 C -0.0128(7) 0.7180(9) 0.1825(10) 0.0363(17) Uani 0.50 1 d P . .
F3 F 0.0000 0.5173(3) 0.2500 0.0821(15) Uani 1 2 d S . .
F2 F 0.0000 0.8430(4) 0.2500 0.126(3) Uani 1 2 d S . .

loop_
_atom_site_aniso_label
_atom_site_aniso_U_11
_atom_site_aniso_U_22
_atom_site_aniso_U_33
_atom_site_aniso_U_23
_atom_site_aniso_U_13
_atom_site_aniso_U_12
I1 0.03221(18) 0.0552(2) 0.03290(19) 0.00034(10) 0.02569(15) -0.00659(9)
N1 0.0268(14) 0.0297(15) 0.0293(16) -0.0009(11) 0.0209(13) -0.0025(10)
C1 0.039(2) 0.046(2) 0.0341(19) 0.0071(17) 0.0246(17) 0.0068(17)
C2 0.0324(18) 0.0355(18) 0.0322(19) -0.0084(15) 0.0233(17) -0.0072(14)
C3 0.0379(18) 0.0273(18) 0.0385(19) -0.0089(15) 0.0293(17) -0.0084(14)
C5 0.022(3) 0.037(4) 0.025(3) 0.001(3) 0.015(3) -0.001(3)
F1 0.0271(12) 0.108(2) 0.0295(13) 0.0170(12) 0.0164(11) 0.0051(11)
C4 0.036(4) 0.036(4) 0.047(5) 0.004(4) 0.031(4) 0.005(4)
F3 0.068(2) 0.0264(17) 0.187(5) 0.000 0.097(3) 0.000
F2 0.177(6) 0.031(2) 0.314(10) 0.000 0.224(7) 0.000

loop_
_atom_type_symbol
_atom_type_description
_atom_type_scat_dispersion_real
_atom_type_scat_dispersion_imag
_atom_type_scat_source
C C 0.0033 0.0016 'International Tables Vol C Tables 4.2.6.8 and 6.1.1.4'
H H 0.0000 0.0000 'International Tables Vol C Tables 4.2.6.8 and 6.1.1.4'
N N 0.0061 0.0033 'International Tables Vol C Tables 4.2.6.8 and 6.1.1.4'
F F 0.0171 0.0103 'International Tables Vol C Tables 4.2.6.8 and 6.1.1.4'
I I -0.4742 1.8119 'International Tables Vol C Tables 4.2.6.8 and 6.1.1.4'

loop_
_geom_angle_atom_site_label_1
_geom_angle_atom_site_label_2
_geom_angle_atom_site_label_3
_geom_angle
_geom_angle_site_symmetry_1
_geom_angle_site_symmetry_3
_geom_angle_publ_flag
C5 I1 C4 21.5(3) . . ?
C1 N1 C2 111.3(3) . . ?
C1 N1 C3 110.4(3) . 7_565 ?
C2 N1 C3 109.1(3) . 7_565 ?
N1 C1 H1A 109.5 . . ?
N1 C1 H1B 109.5 . . ?
H1A C1 H1B 109.5 . . ?
N1 C1 H1C 109.5 . . ?
H1A C1 H1C 109.5 . . ?
H1B C1 H1C 109.5 . . ?
N1 C2 C3 111.1(3) . . ?
N1 C2 H2A 109.4 . . ?
C3 C2 H2A 109.4 . . ?
N1 C2 H2B 109.4 . . ?
C3 C2 H2B 109.4 . . ?
H2A C2 H2B 108.0 . . ?
N1 C3 C2 111.1(3) 7_565 . ?
N1 C3 H3A 109.4 7_565 . ?
C2 C3 H3A 109.4 . . ?
N1 C3 H3B 109.4 7_565 . ?
C2 C3 H3B 109.4 . . ?
H3A C3 H3B 108.0 . . ?
C4 C5 C5 85.8(7) . 2 ?
C4 C5 F1 70.1(8) . . ?
C5 C5 F1 115.3(7) 2 . ?
C4 C5 F3 147.7(9) . . ?
C5 C5 F3 62.4(3) 2 . ?
F1 C5 F3 116.7(5) . . ?
C4 C5 C4 54.0(9) . 2 ?
C5 C5 C4 32.6(4) 2 2 ?
F1 C5 C4 104.8(6) . 2 ?
F3 C5 C4 94.9(5) . 2 ?
C4 C5 I1 86.6(7) . . ?
C5 C5 I1 127.9(7) 2 . ?
F1 C5 I1 110.1(4) . . ?
F3 C5 I1 116.7(4) . . ?
C4 C5 I1 111.9(5) 2 . ?
C4 F1 C5 35.0(4) . . ?
C5 C4 C4 93.3(8) . 2 ?
C5 C4 F1 74.9(8) . . ?
C4 C4 F1 126.3(9) 2 . ?
C5 C4 F2 157.1(10) . . ?
C4 C4 F2 64.7(3) 2 . ?
F1 C4 F2 122.4(6) . . ?
C5 C4 C5 61.5(8) . 2 ?
C4 C4 C5 32.7(4) 2 2 ?
F1 C4 C5 106.6(6) . 2 ?
F2 C4 C5 97.2(6) . 2 ?
C5 C4 I1 71.9(7) . . ?
C4 C4 I1 119.8(8) 2 . ?
F1 C4 I1 106.0(5) . . ?
F2 C4 I1 112.5(4) . . ?
C5 C4 I1 111.7(5) 2 . ?
C5 F3 C5 55.2(6) 2 . ?
C4 F2 C4 50.6(7) . 2 ?

loop_
_geom_bond_atom_site_label_1
_geom_bond_atom_site_label_2
_geom_bond_distance
_geom_bond_site_symmetry_2
_geom_bond_publ_flag
I1 C5 2.139(7) . ?
I1 C4 2.246(8) . ?
N1 C1 1.461(5) . ?
N1 C2 1.466(4) . ?
N1 C3 1.474(4) 7_565 ?
C1 H1A 0.9600 . ?
C1 H1B 0.9600 . ?
C1 H1C 0.9600 . ?
C2 C3 1.503(5) . ?
C2 H2A 0.9700 . ?
C2 H2B 0.9700 . ?
C3 N1 1.474(4) 7_565 ?
C3 H3A 0.9700 . ?
C3 H3B 0.9700 . ?
C5 C4 0.826(10) . ?
C5 C5 1.346(14) 2 ?
C5 F1 1.391(8) . ?
C5 F3 1.452(8) . ?
C5 C4 1.527(10) 2 ?
F1 C4 1.354(9) . ?
C4 C4 1.238(17) 2 ?
C4 F2 1.450(9) . ?
C4 C5 1.527(10) 2 ?
F3 C5 1.452(8) 2 ?
F2 C4 1.450(9) 2 ?

loop_
_geom_torsion_atom_site_label_1
_geom_torsion_atom_site_label_2
_geom_torsion_atom_site_label_3
_geom_torsion_atom_site_label_4
_geom_torsion
_geom_torsion_site_symmetry_1
_geom_torsion_site_symmetry_2
_geom_torsion_site_symmetry_3
_geom_torsion_site_symmetry_4
_geom_torsion_publ_flag
C1 N1 C2 C3 179.2(3) . . . . ?
C3 N1 C2 C3 57.2(4) 7_565 . . . ?
N1 C2 C3 N1 -58.4(4) . . . 7_565 ?
C4 I1 C5 C5 -82.0(7) . . . 2 ?
C4 I1 C5 F1 67.3(8) . . . . ?
C4 I1 C5 F3 -156.6(11) . . . . ?
C4 I1 C5 C4 -48.8(10) . . . 2 ?
C5 C5 F1 C4 75.1(7) 2 . . . ?
F3 C5 F1 C4 145.5(10) . . . . ?
C4 C5 F1 C4 42.1(8) 2 . . . ?
I1 C5 F1 C4 -78.4(8) . . . . ?
C5 C5 C4 C4 8.0(9) 2 . . 2 ?
F1 C5 C4 C4 126.8(9) . . . 2 ?
F3 C5 C4 C4 18(2) . . . 2 ?
I1 C5 C4 C4 -120.4(8) . . . 2 ?
C5 C5 C4 F1 -118.8(7) 2 . . . ?
F3 C5 C4 F1 -108.8(16) . . . . ?
C4 C5 C4 F1 -126.8(9) 2 . . . ?
I1 C5 C4 F1 112.8(3) . . . . ?
C5 C5 C4 F2 23(3) 2 . . . ?
F1 C5 C4 F2 142(2) . . . . ?
F3 C5 C4 F2 33(4) . . . . ?
C4 C5 C4 F2 15.4(18) 2 . . . ?
I1 C5 C4 F2 -105(2) . . . . ?
F1 C5 C4 C5 118.8(7) . . . 2 ?
F3 C5 C4 C5 10.0(12) . . . 2 ?
C4 C5 C4 C5 -8.0(9) 2 . . 2 ?
I1 C5 C4 C5 -128.4(7) . . . 2 ?
C5 C5 C4 I1 128.4(7) 2 . . . ?
F1 C5 C4 I1 -112.8(3) . . . . ?
F3 C5 C4 I1 138.4(17) . . . . ?
C4 C5 C4 I1 120.4(8) 2 . . . ?
C5 F1 C4 C4 -82.8(8) . . . 2 ?
C5 F1 C4 F2 -163.6(12) . . . . ?
C5 F1 C4 C5 -53.5(8) . . . 2 ?
C5 F1 C4 I1 65.7(7) . . . . ?
C5 I1 C4 C4 83.2(7) . . . 2 ?
C5 I1 C4 F1 -67.8(8) . . . . ?
C5 I1 C4 F2 156.0(11) . . . . ?
C5 I1 C4 C5 47.9(8) . . . 2 ?
C4 C5 F3 C5 -11.3(14) . . . 2 ?
F1 C5 F3 C5 -106.0(8) . . . 2 ?
C4 C5 F3 C5 3.3(4) 2 . . 2 ?
I1 C5 F3 C5 120.8(8) . . . 2 ?
C5 C4 F2 C4 -17.0(19) . . . 2 ?
F1 C4 F2 C4 118.4(10) . . . 2 ?
C5 C4 F2 C4 3.6(4) 2 . . 2 ?
I1 C4 F2 C4 -113.6(9) . . . 2 ?
